data_7720583
loop_
_publ_author_name
'Mangundu, Patrick'
'Ho, Curtis C.'
'Mole, Richard A.'
'Korb, Marcus'
'Fuller, Rebecca O.'

_publ_section_title
;
 Cubane lanthanoid complexes with tridentate [O, P&#xe001;O, O]
 coordination using tris(5-<i>tert</i>-butyl-2-hydroxyphenyl)-phosphine
 oxide ligands: synthesis, characterisation, and magnetic behaviour.
;
_journal_issue 13
_journal_name_full 'Dalton transactions (Cambridge, England : 2003)'
_journal_page_first 5408
_journal_page_last 5415
_journal_paper_doi 10.1039/d5dt02969d
_journal_volume 55
_journal_year 2026
_chemical_formula_moiety 'C128 H176 Ho4 O24 P4'
_chemical_formula_sum 'C128 H176 Ho4 O24 P4'
_chemical_formula_weight 2882.28
_space_group_crystal_system monoclinic
_space_group_IT_number 15
_space_group_name_Hall '-C 2yc'
_space_group_name_H-M_alt 'C 1 2/c 1'
_atom_sites_solution_hydrogens geom
_audit_creation_method SHELXL-2018/3
_audit_update_record
;
2025-12-11 deposited with the CCDC.	2026-02-27 downloaded from the CCDC.
;
_cell_angle_alpha 90
_cell_angle_beta 103.025(2)
_cell_angle_gamma 90
_cell_formula_units_Z 4
_cell_length_a 36.6346(6)
_cell_length_b 10.5685(2)
_cell_length_c 34.5274(6)
_cell_measurement_reflns_used 27412
_cell_measurement_temperature 99.98(10)
_cell_measurement_theta_max 75.2690
_cell_measurement_theta_min 2.5200
_cell_volume 13024.1(4)
_computing_cell_refinement 'CrysAlisPro 1.171.42.90a (Rigaku OD, 2023)'
_computing_data_collection 'CrysAlisPro 1.171.42.90a (Rigaku OD, 2023)'
_computing_data_reduction 'CrysAlisPro 1.171.42.90a (Rigaku OD, 2023)'
_computing_structure_refinement 'SHELXL-2018/3 (Sheldrick, 2018)'
_computing_structure_solution 'SHELXS-2018/3 (Sheldrick, 2018)'
_diffrn_ambient_temperature 99.98(10)
_diffrn_detector_area_resol_mean 10.0000
_diffrn_measured_fraction_theta_full 0.998
_diffrn_measured_fraction_theta_max 0.998
_diffrn_measurement_device_type 'XtaLAB Synergy, Single source at home/near, HyPix'
_diffrn_measurement_method '\w scans'
_diffrn_radiation_type CuK\a
_diffrn_radiation_wavelength 1.54184
_diffrn_reflns_av_R_equivalents 0.0767
_diffrn_reflns_av_unetI/netI 0.0396
_diffrn_reflns_Laue_measured_fraction_full 0.998
_diffrn_reflns_Laue_measured_fraction_max 0.998
_diffrn_reflns_limit_h_max 43
_diffrn_reflns_limit_h_min -43
_diffrn_reflns_limit_k_max 10
_diffrn_reflns_limit_k_min -12
_diffrn_reflns_limit_l_max 41
_diffrn_reflns_limit_l_min -40
_diffrn_reflns_number 90414
_diffrn_reflns_point_group_measured_fraction_full 0.998
_diffrn_reflns_point_group_measured_fraction_max 0.998
_diffrn_reflns_theta_full 66.494
_diffrn_reflns_theta_max 66.494
_diffrn_reflns_theta_min 2.627
_diffrn_source 'micro-focus sealed X-ray tube'
_exptl_absorpt_coefficient_mu 5.321
_exptl_absorpt_correction_T_max 1.000
_exptl_absorpt_correction_T_min 0.928
_exptl_absorpt_correction_type gaussian
_exptl_absorpt_process_details
;
CrysAlisPro 1.171.42.90a (Rigaku Oxford Diffraction, 2023)
Numerical absorption correction based on gaussian integration over
a multifaceted crystal model
Empirical absorption correction using spherical harmonics,
implemented in SCALE3 ABSPACK scaling algorithm.
;
_exptl_crystal_colour 'clear colourless'
_exptl_crystal_density_diffrn 1.470
_exptl_crystal_description plate
_exptl_crystal_F_000 5856
_exptl_crystal_size_max 0.125
_exptl_crystal_size_mid 0.073
_exptl_crystal_size_min 0.053
_refine_diff_density_max 1.397
_refine_diff_density_min -0.957
_refine_diff_density_rms 0.110
_refine_ls_extinction_method none
_refine_ls_goodness_of_fit_ref 1.027
_refine_ls_hydrogen_treatment constr
_refine_ls_matrix_type full
_refine_ls_number_parameters 723
_refine_ls_number_reflns 11463
_refine_ls_number_restraints 0
_refine_ls_restrained_S_all 1.027
_refine_ls_R_factor_all 0.0682
_refine_ls_R_factor_gt 0.0562
_refine_ls_shift/su_max 0.003
_refine_ls_shift/su_mean 0.000
_refine_ls_structure_factor_coef Fsqd
_refine_ls_weighting_details 'w=1/[\s^2^(Fo^2^)+(0.0840P)^2^+87.5827P] where P=(Fo^2^+2Fc^2^)/3'
_refine_ls_weighting_scheme calc
_refine_ls_wR_factor_gt 0.1551
_refine_ls_wR_factor_ref 0.1611
_reflns_Friedel_coverage 0.000
_reflns_number_gt 9387
_reflns_number_total 11463
_reflns_threshold_expression 'I > 2\s(I)'
_cod_data_source_file d5dt02969d5.cif
_cod_data_source_block mk-w-tbuph-60fob
_cod_depositor_comments 'Adding full bibliography for 7720582--7720584.cif.'
_cod_original_sg_symbol_H-M 'C 2/c'
_cod_database_code 7720583
_shelx_shelxl_version_number 2018/3
_shelx_space_group_comment
;
The symmetry employed for this shelxl refinement is uniquely defined
by the following loop, which should always be used as a source of
symmetry information in preference to the above space-group names.
They are only intended as comments.
;
_shelx_estimated_absorpt_t_min 0.545
_shelx_estimated_absorpt_t_max 0.777
_oxdiff_exptl_absorpt_empirical_full_min 0.477
_oxdiff_exptl_absorpt_empirical_full_max 2.291
_oxdiff_exptl_absorpt_empirical_details
;
Empirical correction (ABSPACK) includes:
- Absorption correction using spherical harmonics
- Frame scaling
;

loop_
_space_group_symop_operation_xyz
'x, y, z'
'-x, y, -z+1/2'
'x+1/2, y+1/2, z'
'-x+1/2, y+1/2, -z+1/2'
'-x, -y, -z'
'x, -y, z-1/2'
'-x+1/2, -y+1/2, -z'
'x+1/2, -y+1/2, z-1/2'

loop_
_atom_site_label
_atom_site_type_symbol
_atom_site_fract_x
_atom_site_fract_y
_atom_site_fract_z
_atom_site_U_iso_or_equiv
_atom_site_adp_type
_atom_site_occupancy
_atom_site_site_symmetry_order
_atom_site_calc_flag
_atom_site_refinement_flags_posn
_atom_site_refinement_flags_adp
_atom_site_refinement_flags_occupancy
_atom_site_disorder_assembly
_atom_site_disorder_group
C1 C 0.13183(14) 0.4764(5) 0.35990(15) 0.0354(11) Uani 1 1 d . . . . .
C2 C 0.13830(15) 0.5273(5) 0.32441(16) 0.0372(12) Uani 1 1 d . . . . .
C3 C 0.17114(15) 0.5924(5) 0.32543(17) 0.0406(13) Uani 1 1 d . . . . .
H3 H 0.176498 0.623414 0.301493 0.049 Uiso 1 1 calc R U . . .
C4 C 0.19666(16) 0.6127(6) 0.36187(18) 0.0468(14) Uani 1 1 d . . . . .
H4 H 0.218823 0.659694 0.362142 0.056 Uiso 1 1 calc R U . . .
C5 C 0.19053(15) 0.5662(6) 0.39763(17) 0.0426(13) Uani 1 1 d . . . . .
C6 C 0.15788(15) 0.4979(5) 0.39584(16) 0.0377(12) Uani 1 1 d . . . . .
H6 H 0.152981 0.464596 0.419715 0.045 Uiso 1 1 calc R U . . .
C7 C 0.21687(18) 0.5989(8) 0.43768(19) 0.0582(18) Uani 1 1 d . . . . .
C8 C 0.2183(3) 0.4910(15) 0.4664(3) 0.157(7) Uani 1 1 d . . . . .
H8A H 0.192911 0.472178 0.469463 0.236 Uiso 1 1 calc R U . . .
H8B H 0.228757 0.416090 0.456116 0.236 Uiso 1 1 calc R U . . .
H8C H 0.234123 0.514471 0.492194 0.236 Uiso 1 1 calc R U . . .
C9 C 0.2014(3) 0.7163(16) 0.4534(4) 0.169(8) Uani 1 1 d . . . . .
H9A H 0.175577 0.700280 0.455691 0.253 Uiso 1 1 calc R U . . .
H9B H 0.216844 0.737526 0.479650 0.253 Uiso 1 1 calc R U . . .
H9C H 0.201641 0.786958 0.435120 0.253 Uiso 1 1 calc R U . . .
C10 C 0.25589(19) 0.6229(8) 0.4342(2) 0.066(2) Uani 1 1 d . . . . .
H10A H 0.256162 0.692922 0.415690 0.100 Uiso 1 1 calc R U . . .
H10B H 0.271338 0.644976 0.460390 0.100 Uiso 1 1 calc R U . . .
H10C H 0.265973 0.546596 0.424311 0.100 Uiso 1 1 calc R U . . .
C11 C 0.09278(15) 0.2433(5) 0.33206(15) 0.0368(12) Uani 1 1 d . . . . .
C12 C 0.05960(15) 0.1706(5) 0.32027(16) 0.0386(12) Uani 1 1 d . . . . .
C13 C 0.06190(16) 0.0591(6) 0.29882(16) 0.0405(12) Uani 1 1 d . . . . .
H13 H 0.040086 0.009087 0.289876 0.049 Uiso 1 1 calc R U . . .
C14 C 0.09506(17) 0.0215(6) 0.29063(18) 0.0452(13) Uani 1 1 d . . . . .
H14 H 0.095244 -0.052966 0.275290 0.054 Uiso 1 1 calc R U . . .
C15 C 0.12881(16) 0.0874(6) 0.30373(18) 0.0425(13) Uani 1 1 d . . . . .
C16 C 0.12653(15) 0.1993(5) 0.32444(17) 0.0404(12) Uani 1 1 d . . . . .
H16 H 0.148679 0.247436 0.333721 0.048 Uiso 1 1 calc R U . . .
C17 C 0.16641(17) 0.0421(6) 0.2965(2) 0.0502(15) Uani 1 1 d . . . . .
C18 C 0.1615(2) -0.0759(7) 0.2703(3) 0.070(2) Uani 1 1 d . . . . .
H18A H 0.185889 -0.102870 0.266136 0.105 Uiso 1 1 calc R U . . .
H18B H 0.150549 -0.144006 0.283281 0.105 Uiso 1 1 calc R U . . .
H18C H 0.144748 -0.056491 0.244547 0.105 Uiso 1 1 calc R U . . .
C19 C 0.1926(2) 0.0129(8) 0.3368(2) 0.070(2) Uani 1 1 d . . . . .
H19A H 0.195625 0.088964 0.353483 0.105 Uiso 1 1 calc R U . . .
H19B H 0.181797 -0.055079 0.349986 0.105 Uiso 1 1 calc R U . . .
H19C H 0.217066 -0.013742 0.332750 0.105 Uiso 1 1 calc R U . . .
C20 C 0.18380(18) 0.1446(7) 0.2749(2) 0.0576(17) Uani 1 1 d . . . . .
H20A H 0.187412 0.222050 0.290957 0.086 Uiso 1 1 calc R U . . .
H20B H 0.208057 0.115199 0.270932 0.086 Uiso 1 1 calc R U . . .
H20C H 0.167058 0.162186 0.249079 0.086 Uiso 1 1 calc R U . . .
C21 C 0.08799(15) 0.3486(5) 0.40738(16) 0.0372(12) Uani 1 1 d . . . . .
C22 C 0.06855(16) 0.4169(6) 0.43138(16) 0.0425(13) Uani 1 1 d . . . . .
C23 C 0.07311(19) 0.3807(7) 0.47116(18) 0.0542(16) Uani 1 1 d . . . . .
H23 H 0.058988 0.422149 0.487351 0.065 Uiso 1 1 calc R U . . .
C24 C 0.0978(2) 0.2856(7) 0.48731(19) 0.0578(17) Uani 1 1 d . . . . .
H24 H 0.100768 0.264658 0.514596 0.069 Uiso 1 1 calc R U . . .
C25 C 0.11850(18) 0.2196(6) 0.46460(18) 0.0504(15) Uani 1 1 d . . . . .
C26 C 0.11248(17) 0.2505(6) 0.42459(17) 0.0449(13) Uani 1 1 d . . . . .
H26 H 0.125299 0.203893 0.408206 0.054 Uiso 1 1 calc R U . . .
C27 C 0.1473(2) 0.1202(7) 0.4840(2) 0.0648(19) Uani 1 1 d . . . . .
C28 C 0.1286(3) 0.0139(9) 0.5007(3) 0.095(3) Uani 1 1 d . . . . .
H28A H 0.147511 -0.048541 0.512967 0.143 Uiso 1 1 calc R U . . .
H28B H 0.116075 0.047011 0.520838 0.143 Uiso 1 1 calc R U . . .
H28C H 0.110129 -0.026408 0.479348 0.143 Uiso 1 1 calc R U . . .
C29 C 0.1693(3) 0.0669(8) 0.4548(3) 0.080(3) Uani 1 1 d . . . . .
H29A H 0.181488 0.136293 0.443806 0.120 Uiso 1 1 calc R U . . .
H29B H 0.188303 0.007556 0.468800 0.120 Uiso 1 1 calc R U . . .
H29C H 0.152084 0.022574 0.433207 0.120 Uiso 1 1 calc R U . . .
C30 C 0.1761(3) 0.1836(9) 0.5180(2) 0.084(3) Uani 1 1 d . . . . .
H30A H 0.188392 0.253388 0.507217 0.126 Uiso 1 1 calc R U . . .
H30B H 0.163236 0.216509 0.537870 0.126 Uiso 1 1 calc R U . . .
H30C H 0.194882 0.121210 0.530365 0.126 Uiso 1 1 calc R U . . .
C31 C 0.05902(14) 0.7254(5) 0.16713(16) 0.0353(11) Uani 1 1 d . . . . .
C32 C 0.05376(14) 0.7994(5) 0.19998(15) 0.0354(11) Uani 1 1 d . . . . .
C33 C 0.03208(16) 0.9079(5) 0.19148(17) 0.0399(12) Uani 1 1 d . . . . .
H33 H 0.027511 0.958066 0.212732 0.048 Uiso 1 1 calc R U . . .
C34 C 0.01683(16) 0.9451(6) 0.15229(18) 0.0449(13) Uani 1 1 d . . . . .
H34 H 0.001765 1.019106 0.147665 0.054 Uiso 1 1 calc R U . . .
C35 C 0.02305(16) 0.8766(5) 0.11963(16) 0.0386(12) Uani 1 1 d . . . . .
C36 C 0.04412(15) 0.7665(5) 0.12807(15) 0.0362(11) Uani 1 1 d . . . . .
H36 H 0.048605 0.717192 0.106611 0.043 Uiso 1 1 calc R U . . .
C37 C 0.00866(18) 0.9199(6) 0.07656(17) 0.0457(14) Uani 1 1 d . . . . .
C38 C -0.0126(3) 0.8140(8) 0.0520(2) 0.078(2) Uani 1 1 d . . . . .
H38A H -0.033869 0.789277 0.063154 0.117 Uiso 1 1 calc R U . . .
H38B H -0.021699 0.842839 0.024577 0.117 Uiso 1 1 calc R U . . .
H38C H 0.004099 0.741271 0.052438 0.117 Uiso 1 1 calc R U . . .
C39 C 0.0414(2) 0.9595(9) 0.0601(2) 0.077(2) Uani 1 1 d . . . . .
H39A H 0.054906 1.028171 0.076359 0.116 Uiso 1 1 calc R U . . .
H39B H 0.058310 0.887279 0.060557 0.116 Uiso 1 1 calc R U . . .
H39C H 0.032511 0.988847 0.032696 0.116 Uiso 1 1 calc R U . . .
C40 C -0.0177(3) 1.0345(8) 0.0749(2) 0.074(2) Uani 1 1 d . . . . .
H40A H -0.039359 1.010291 0.085540 0.111 Uiso 1 1 calc R U . . .
H40B H -0.004238 1.103858 0.090788 0.111 Uiso 1 1 calc R U . . .
H40C H -0.026356 1.062270 0.047243 0.111 Uiso 1 1 calc R U . . .
C41 C 0.07715(15) 0.4917(5) 0.13255(15) 0.0361(11) Uani 1 1 d . . . . .
C42 C 0.04101(16) 0.4427(6) 0.11660(16) 0.0393(12) Uani 1 1 d . . . . .
C43 C 0.03442(17) 0.3780(5) 0.08021(17) 0.0405(12) Uani 1 1 d . . . . .
H43 H 0.010008 0.348371 0.068205 0.049 Uiso 1 1 calc R U . . .
C44 C 0.06436(19) 0.3574(6) 0.06175(19) 0.0498(15) Uani 1 1 d . . . . .
H44 H 0.059687 0.312382 0.037316 0.060 Uiso 1 1 calc R U . . .
C45 C 0.10071(18) 0.4003(6) 0.07770(19) 0.0477(14) Uani 1 1 d . . . . .
C46 C 0.10592(17) 0.4681(6) 0.11288(18) 0.0440(13) Uani 1 1 d . . . . .
H46 H 0.130220 0.500031 0.124198 0.053 Uiso 1 1 calc R U . . .
C47 C 0.1339(2) 0.3647(7) 0.0598(2) 0.0596(18) Uani 1 1 d . . . . .
C48 C 0.1603(3) 0.4757(9) 0.0609(3) 0.089(3) Uani 1 1 d . . . . .
H48A H 0.146828 0.546107 0.045529 0.133 Uiso 1 1 calc R U . . .
H48B H 0.169831 0.502483 0.088507 0.133 Uiso 1 1 calc R U . . .
H48C H 0.181294 0.450321 0.049380 0.133 Uiso 1 1 calc R U . . .
C49 C 0.1537(3) 0.2558(10) 0.0831(3) 0.090(3) Uani 1 1 d . . . . .
H49A H 0.136224 0.185024 0.082038 0.135 Uiso 1 1 calc R U . . .
H49B H 0.174679 0.229398 0.071650 0.135 Uiso 1 1 calc R U . . .
H49C H 0.163216 0.281560 0.110777 0.135 Uiso 1 1 calc R U . . .
C50 C 0.1206(3) 0.3234(10) 0.0162(2) 0.084(3) Uani 1 1 d . . . . .
H50A H 0.107510 0.393825 0.000510 0.125 Uiso 1 1 calc R U . . .
H50B H 0.142305 0.298861 0.005721 0.125 Uiso 1 1 calc R U . . .
H50C H 0.103533 0.251221 0.014596 0.125 Uiso 1 1 calc R U . . .
C51 C 0.13294(15) 0.6168(5) 0.19187(16) 0.0375(12) Uani 1 1 d . . . . .
C52 C 0.15966(16) 0.5415(6) 0.21710(17) 0.0456(14) Uani 1 1 d . . . . .
C53 C 0.19698(17) 0.5698(8) 0.2216(2) 0.0580(18) Uani 1 1 d . . . . .
H53 H 0.215216 0.520912 0.239313 0.070 Uiso 1 1 calc R U . . .
C54 C 0.20833(17) 0.6676(8) 0.2010(2) 0.0597(18) Uani 1 1 d . . . . .
H54 H 0.234392 0.683517 0.204527 0.072 Uiso 1 1 calc R U . . .
C55 C 0.18310(16) 0.7446(6) 0.17494(17) 0.0449(13) Uani 1 1 d . . . . .
C56 C 0.14543(16) 0.7184(6) 0.17153(17) 0.0420(13) Uani 1 1 d . . . . .
H56 H 0.127326 0.770580 0.154895 0.050 Uiso 1 1 calc R U . . .
C57 C 0.19711(18) 0.8496(6) 0.1518(2) 0.0518(15) Uani 1 1 d . . . . .
C58 C 0.2242(2) 0.7929(8) 0.1285(2) 0.068(2) Uani 1 1 d . . . . .
H58A H 0.211188 0.728595 0.110043 0.102 Uiso 1 1 calc R U . . .
H58B H 0.233377 0.860043 0.113529 0.102 Uiso 1 1 calc R U . . .
H58C H 0.245487 0.754038 0.147064 0.102 Uiso 1 1 calc R U . . .
C59 C 0.2172(3) 0.9492(9) 0.1805(3) 0.091(3) Uani 1 1 d . . . . .
H59A H 0.237653 0.909649 0.199860 0.137 Uiso 1 1 calc R U . . .
H59B H 0.227337 1.014349 0.165651 0.137 Uiso 1 1 calc R U . . .
H59C H 0.199451 0.988025 0.194372 0.137 Uiso 1 1 calc R U . . .
C60 C 0.1654(2) 0.9109(7) 0.1218(3) 0.070(2) Uani 1 1 d . . . . .
H60A H 0.152390 0.846471 0.103274 0.105 Uiso 1 1 calc R U . . .
H60B H 0.147645 0.949707 0.135691 0.105 Uiso 1 1 calc R U . . .
H60C H 0.175531 0.976031 0.106970 0.105 Uiso 1 1 calc R U . . .
C61 C 0.07087(18) 0.7612(7) 0.35966(18) 0.0514(15) Uani 1 1 d . . . . .
H61A H 0.066547 0.678255 0.371203 0.062 Uiso 1 1 calc R U . . .
H61B H 0.049876 0.817887 0.361692 0.062 Uiso 1 1 calc R U . . .
C62 C 0.1074(2) 0.8170(8) 0.3829(2) 0.068(2) Uani 1 1 d . . . . .
H62A H 0.106209 0.827308 0.410786 0.102 Uiso 1 1 calc R U . . .
H62B H 0.128134 0.760239 0.381198 0.102 Uiso 1 1 calc R U . . .
H62C H 0.111485 0.899678 0.371701 0.102 Uiso 1 1 calc R U . . .
C63 C 0.08866(16) 0.2033(6) 0.19830(19) 0.0486(14) Uani 1 1 d . . . . .
H63A H 0.094593 0.143636 0.220941 0.058 Uiso 1 1 calc R U . . .
H63B H 0.101623 0.284224 0.206846 0.058 Uiso 1 1 calc R U . . .
C64 C 0.1026(2) 0.1503(7) 0.1639(2) 0.0619(18) Uani 1 1 d . . . . .
H64A H 0.129669 0.136704 0.171989 0.093 Uiso 1 1 calc R U . . .
H64B H 0.090016 0.069567 0.155742 0.093 Uiso 1 1 calc R U . . .
H64C H 0.097037 0.209986 0.141664 0.093 Uiso 1 1 calc R U . . .
O1 O 0.00104(9) 0.5928(3) 0.21320(10) 0.0346(8) Uani 1 1 d . . . . .
H1 H 0.002486 0.656485 0.192165 0.042 Uiso 1 1 calc R U . . .
O2 O 0.03561(9) 0.3806(3) 0.25968(10) 0.0331(8) Uani 1 1 d . . . . .
H2 H 0.056344 0.317164 0.266215 0.040 Uiso 1 1 calc R U . . .
O3 O 0.05594(10) 0.4672(4) 0.33597(10) 0.0361(8) Uani 1 1 d . . . . .
O4 O 0.11322(10) 0.5100(4) 0.28985(10) 0.0380(8) Uani 1 1 d . . . . .
O5 O 0.02739(10) 0.2085(3) 0.32710(11) 0.0376(8) Uani 1 1 d . . . . .
O6 O 0.04693(11) 0.5192(4) 0.41841(11) 0.0436(9) Uani 1 1 d . . . . .
H6A H 0.029950 0.498814 0.398706 0.065 Uiso 1 1 calc R U . . .
O7 O 0.07004(10) 0.5029(3) 0.20894(10) 0.0359(8) Uani 1 1 d . . . . .
O8 O 0.06767(10) 0.7625(3) 0.23712(10) 0.0369(8) Uani 1 1 d . . . . .
O9 O 0.01323(10) 0.4600(4) 0.13552(10) 0.0374(8) Uani 1 1 d . . . . .
O10 O 0.15055(11) 0.4393(4) 0.23718(12) 0.0452(9) Uani 1 1 d . . . . .
H10 H 0.127506 0.440673 0.236573 0.068 Uiso 1 1 calc R U . . .
O11 O 0.07179(11) 0.7448(4) 0.31825(11) 0.0433(9) Uani 1 1 d . . . . .
H11 H 0.081884 0.817637 0.308339 0.052 Uiso 1 1 calc R U . . .
O12 O 0.04851(10) 0.2247(4) 0.18741(12) 0.0428(9) Uani 1 1 d . . . . .
H12 H 0.036028 0.153495 0.173680 0.051 Uiso 1 1 calc R U . . .
P1 P 0.08942(4) 0.38955(13) 0.35728(4) 0.0338(3) Uani 1 1 d . . . . .
P2 P 0.08381(4) 0.57929(13) 0.17770(4) 0.0332(3) Uani 1 1 d . . . . .
Ho1 Ho 0.05541(2) 0.58915(4) 0.26828(2) 0.03525(13) Uani 1 1 d . . . . .
Ho2 Ho 0.00509(2) 0.38383(4) 0.19371(2) 0.03533(13) Uani 1 1 d . . . . .

loop_
_atom_site_aniso_label
_atom_site_aniso_U_11
_atom_site_aniso_U_22
_atom_site_aniso_U_33
_atom_site_aniso_U_23
_atom_site_aniso_U_13
_atom_site_aniso_U_12
C1 0.027(3) 0.047(3) 0.031(3) -0.002(2) 0.002(2) 0.001(2)
C2 0.029(3) 0.050(3) 0.032(3) -0.004(2) 0.005(2) 0.002(2)
C3 0.031(3) 0.053(3) 0.036(3) 0.003(2) 0.005(2) 0.001(2)
C4 0.032(3) 0.066(4) 0.041(3) -0.011(3) 0.006(2) -0.011(3)
C5 0.026(3) 0.063(4) 0.037(3) -0.010(3) 0.002(2) -0.003(2)
C6 0.029(3) 0.053(3) 0.029(3) -0.001(2) 0.003(2) 0.001(2)
C7 0.033(3) 0.099(5) 0.040(3) -0.021(3) 0.003(3) -0.009(3)
C8 0.102(8) 0.280(18) 0.060(6) 0.070(8) -0.044(5) -0.118(10)
C9 0.085(8) 0.263(18) 0.129(10) -0.143(12) -0.037(7) 0.054(9)
C10 0.035(3) 0.110(6) 0.049(4) -0.012(4) 0.001(3) -0.006(4)
C11 0.029(3) 0.052(3) 0.028(3) 0.000(2) 0.002(2) -0.004(2)
C12 0.034(3) 0.051(3) 0.030(3) 0.006(2) 0.006(2) -0.002(2)
C13 0.035(3) 0.049(3) 0.036(3) -0.002(2) 0.006(2) -0.007(2)
C14 0.042(3) 0.051(3) 0.043(3) 0.000(3) 0.009(3) 0.001(3)
C15 0.032(3) 0.051(3) 0.046(3) 0.001(3) 0.011(2) 0.001(2)
C16 0.028(3) 0.050(3) 0.041(3) -0.001(2) 0.004(2) -0.004(2)
C17 0.033(3) 0.053(4) 0.066(4) -0.002(3) 0.016(3) 0.002(3)
C18 0.056(4) 0.064(4) 0.096(6) -0.015(4) 0.027(4) 0.006(3)
C19 0.047(4) 0.083(5) 0.083(6) 0.015(4) 0.020(4) 0.019(4)
C20 0.040(3) 0.071(4) 0.068(5) 0.001(3) 0.025(3) 0.002(3)
C21 0.028(3) 0.050(3) 0.030(3) 0.002(2) 0.001(2) -0.005(2)
C22 0.036(3) 0.060(4) 0.029(3) 0.001(2) 0.004(2) -0.002(3)
C23 0.051(4) 0.084(5) 0.028(3) 0.003(3) 0.011(3) -0.003(3)
C24 0.062(4) 0.075(4) 0.031(3) 0.011(3) -0.002(3) -0.004(3)
C25 0.049(4) 0.061(4) 0.036(3) 0.007(3) -0.002(3) 0.002(3)
C26 0.042(3) 0.055(3) 0.035(3) 0.000(3) 0.001(2) 0.001(3)
C27 0.070(5) 0.065(4) 0.050(4) 0.012(3) -0.006(4) 0.012(4)
C28 0.105(8) 0.077(6) 0.095(7) 0.027(5) 0.004(6) 0.007(5)
C29 0.084(6) 0.073(5) 0.069(5) 0.001(4) -0.010(4) 0.028(4)
C30 0.093(6) 0.084(6) 0.059(5) -0.001(4) -0.017(4) 0.019(5)
C31 0.023(2) 0.047(3) 0.037(3) -0.001(2) 0.007(2) 0.002(2)
C32 0.027(3) 0.052(3) 0.027(3) -0.002(2) 0.007(2) -0.003(2)
C33 0.037(3) 0.048(3) 0.035(3) -0.005(2) 0.010(2) 0.002(2)
C34 0.035(3) 0.049(3) 0.049(3) 0.000(3) 0.006(3) 0.002(2)
C35 0.037(3) 0.046(3) 0.032(3) 0.005(2) 0.005(2) 0.003(2)
C36 0.032(3) 0.050(3) 0.027(3) -0.003(2) 0.007(2) -0.001(2)
C37 0.047(3) 0.052(3) 0.034(3) 0.003(2) 0.002(3) 0.003(3)
C38 0.099(6) 0.076(5) 0.044(4) 0.005(4) -0.018(4) -0.008(4)
C39 0.067(5) 0.110(7) 0.053(4) 0.029(4) 0.009(4) -0.001(5)
C40 0.091(6) 0.072(5) 0.052(4) 0.012(4) 0.003(4) 0.024(4)
C41 0.035(3) 0.045(3) 0.029(3) 0.003(2) 0.010(2) 0.003(2)
C42 0.038(3) 0.051(3) 0.030(3) 0.004(2) 0.010(2) 0.004(2)
C43 0.042(3) 0.044(3) 0.037(3) -0.003(2) 0.013(2) -0.003(2)
C44 0.055(4) 0.058(4) 0.040(3) -0.007(3) 0.019(3) -0.002(3)
C45 0.051(4) 0.056(4) 0.043(3) -0.002(3) 0.024(3) 0.007(3)
C46 0.039(3) 0.053(3) 0.043(3) 0.004(3) 0.017(3) 0.003(3)
C47 0.058(4) 0.071(4) 0.059(4) -0.008(3) 0.035(3) 0.003(3)
C48 0.087(6) 0.097(6) 0.105(7) -0.016(5) 0.068(6) -0.020(5)
C49 0.079(6) 0.116(7) 0.089(6) 0.016(5) 0.046(5) 0.037(5)
C50 0.082(6) 0.110(7) 0.066(5) -0.014(5) 0.033(5) 0.018(5)
C51 0.026(3) 0.050(3) 0.036(3) 0.001(2) 0.007(2) 0.002(2)
C52 0.037(3) 0.063(4) 0.036(3) 0.009(3) 0.006(2) 0.009(3)
C53 0.028(3) 0.096(5) 0.047(4) 0.021(3) 0.003(3) 0.012(3)
C54 0.024(3) 0.094(5) 0.060(4) 0.016(4) 0.008(3) 0.000(3)
C55 0.033(3) 0.063(4) 0.039(3) 0.003(3) 0.011(2) -0.003(3)
C56 0.036(3) 0.055(3) 0.034(3) -0.001(2) 0.007(2) 0.001(2)
C57 0.042(3) 0.062(4) 0.054(4) 0.004(3) 0.018(3) -0.005(3)
C58 0.050(4) 0.089(5) 0.072(5) 0.024(4) 0.029(4) 0.009(4)
C59 0.091(7) 0.097(6) 0.091(7) -0.004(5) 0.032(5) -0.043(5)
C60 0.057(4) 0.070(5) 0.091(6) 0.023(4) 0.033(4) 0.010(3)
C61 0.050(4) 0.064(4) 0.040(3) -0.007(3) 0.009(3) 0.003(3)
C62 0.067(5) 0.083(5) 0.048(4) -0.010(4) -0.001(3) 0.002(4)
C63 0.032(3) 0.062(4) 0.052(4) 0.002(3) 0.010(3) 0.004(3)
C64 0.045(4) 0.075(5) 0.071(5) -0.001(4) 0.024(3) 0.005(3)
O1 0.0219(17) 0.052(2) 0.0283(18) -0.0008(15) 0.0021(14) 0.0016(14)
O2 0.0252(18) 0.049(2) 0.0249(17) 0.0042(15) 0.0058(14) 0.0039(14)
O3 0.0262(18) 0.050(2) 0.0306(18) -0.0006(16) 0.0032(14) -0.0008(15)
O4 0.0250(18) 0.061(2) 0.0265(18) -0.0001(16) 0.0022(14) 0.0020(16)
O5 0.0298(19) 0.044(2) 0.040(2) 0.0022(16) 0.0089(16) -0.0019(15)
O6 0.033(2) 0.062(2) 0.033(2) -0.0064(18) 0.0020(16) 0.0033(18)
O7 0.0339(19) 0.047(2) 0.0271(18) 0.0013(15) 0.0078(15) 0.0032(16)
O8 0.0333(19) 0.048(2) 0.0285(18) 0.0012(15) 0.0048(15) 0.0006(16)
O9 0.0291(19) 0.056(2) 0.0269(18) -0.0006(16) 0.0052(15) 0.0008(16)
O10 0.032(2) 0.062(2) 0.042(2) 0.0134(19) 0.0098(18) 0.0101(18)
O11 0.044(2) 0.056(2) 0.0301(19) -0.0011(17) 0.0077(17) -0.0085(18)
O12 0.0295(19) 0.053(2) 0.045(2) -0.0078(18) 0.0063(17) 0.0023(16)
P1 0.0262(6) 0.0460(7) 0.0272(6) 0.0001(5) 0.0015(5) -0.0008(5)
P2 0.0261(6) 0.0472(7) 0.0268(6) -0.0002(5) 0.0068(5) 0.0019(5)
Ho1 0.0254(2) 0.0530(3) 0.0261(2) 0.00007(16) 0.00316(15) -0.00041(16)
Ho2 0.0265(2) 0.0524(3) 0.0264(2) -0.00086(16) 0.00465(15) 0.00076(16)

loop_
_atom_type_symbol
_atom_type_description
_atom_type_scat_dispersion_real
_atom_type_scat_dispersion_imag
_atom_type_scat_source
C C 0.0181 0.0091 'International Tables Vol C Tables 4.2.6.8 and 6.1.1.4'
H H 0.0000 0.0000 'International Tables Vol C Tables 4.2.6.8 and 6.1.1.4'
O O 0.0492 0.0322 'International Tables Vol C Tables 4.2.6.8 and 6.1.1.4'
P P 0.2955 0.4335 'International Tables Vol C Tables 4.2.6.8 and 6.1.1.4'
Ho Ho -14.9734 3.7046 'International Tables Vol C Tables 4.2.6.8 and 6.1.1.4'

loop_
_exptl_crystal_face_index_h
_exptl_crystal_face_index_k
_exptl_crystal_face_index_l
_exptl_crystal_face_perp_dist
1 2 0 0.0660
-1 -1 1 0.0479
-9 0 22 0.0339
9 -1 -22 0.0300
-7 7 0 0.0630
24 0 -3 0.0398
-24 0 3 0.0096
19 -1 8 0.0263
-19 2 -8 0.0266

loop_
_geom_angle_atom_site_label_1
_geom_angle_atom_site_label_2
_geom_angle_atom_site_label_3
_geom_angle
_geom_angle_site_symmetry_1
_geom_angle_site_symmetry_3
_geom_angle_publ_flag
C6 C1 C2 119.6(5) . . ?
C6 C1 P1 122.5(4) . . ?
C2 C1 P1 117.9(4) . . ?
O4 C2 C3 120.5(5) . . ?
O4 C2 C1 120.4(5) . . ?
C3 C2 C1 119.1(5) . . ?
C2 C3 C4 120.0(5) . . ?
C2 C3 H3 120.0 . . ?
C4 C3 H3 120.0 . . ?
C5 C4 C3 122.1(5) . . ?
C5 C4 H4 118.9 . . ?
C3 C4 H4 118.9 . . ?
C6 C5 C4 117.0(5) . . ?
C6 C5 C7 121.2(5) . . ?
C4 C5 C7 121.6(5) . . ?
C5 C6 C1 122.1(5) . . ?
C5 C6 H6 118.9 . . ?
C1 C6 H6 118.9 . . ?
C10 C7 C8 107.0(7) . . ?
C10 C7 C9 109.6(8) . . ?
C8 C7 C9 110.2(11) . . ?
C10 C7 C5 112.8(5) . . ?
C8 C7 C5 110.1(6) . . ?
C9 C7 C5 107.3(6) . . ?
C7 C8 H8A 109.5 . . ?
C7 C8 H8B 109.5 . . ?
H8A C8 H8B 109.5 . . ?
C7 C8 H8C 109.5 . . ?
H8A C8 H8C 109.5 . . ?
H8B C8 H8C 109.5 . . ?
C7 C9 H9A 109.5 . . ?
C7 C9 H9B 109.5 . . ?
H9A C9 H9B 109.5 . . ?
C7 C9 H9C 109.5 . . ?
H9A C9 H9C 109.5 . . ?
H9B C9 H9C 109.5 . . ?
C7 C10 H10A 109.5 . . ?
C7 C10 H10B 109.5 . . ?
H10A C10 H10B 109.5 . . ?
C7 C10 H10C 109.5 . . ?
H10A C10 H10C 109.5 . . ?
H10B C10 H10C 109.5 . . ?
C16 C11 C12 120.2(5) . . ?
C16 C11 P1 122.6(4) . . ?
C12 C11 P1 117.3(4) . . ?
O5 C12 C13 120.8(5) . . ?
O5 C12 C11 121.9(5) . . ?
C13 C12 C11 117.2(5) . . ?
C14 C13 C12 121.0(5) . . ?
C14 C13 H13 119.5 . . ?
C12 C13 H13 119.5 . . ?
C13 C14 C15 123.3(6) . . ?
C13 C14 H14 118.3 . . ?
C15 C14 H14 118.3 . . ?
C16 C15 C14 115.9(5) . . ?
C16 C15 C17 120.6(5) . . ?
C14 C15 C17 123.6(5) . . ?
C15 C16 C11 122.4(5) . . ?
C15 C16 H16 118.8 . . ?
C11 C16 H16 118.8 . . ?
C18 C17 C15 111.1(5) . . ?
C18 C17 C19 109.9(6) . . ?
C15 C17 C19 108.5(6) . . ?
C18 C17 C20 107.2(6) . . ?
C15 C17 C20 110.2(5) . . ?
C19 C17 C20 109.9(6) . . ?
C17 C18 H18A 109.5 . . ?
C17 C18 H18B 109.5 . . ?
H18A C18 H18B 109.5 . . ?
C17 C18 H18C 109.5 . . ?
H18A C18 H18C 109.5 . . ?
H18B C18 H18C 109.5 . . ?
C17 C19 H19A 109.5 . . ?
C17 C19 H19B 109.5 . . ?
H19A C19 H19B 109.5 . . ?
C17 C19 H19C 109.5 . . ?
H19A C19 H19C 109.5 . . ?
H19B C19 H19C 109.5 . . ?
C17 C20 H20A 109.5 . . ?
C17 C20 H20B 109.5 . . ?
H20A C20 H20B 109.5 . . ?
C17 C20 H20C 109.5 . . ?
H20A C20 H20C 109.5 . . ?
H20B C20 H20C 109.5 . . ?
C22 C21 C26 119.1(5) . . ?
C22 C21 P1 124.9(4) . . ?
C26 C21 P1 115.4(4) . . ?
O6 C22 C23 118.3(6) . . ?
O6 C22 C21 123.4(5) . . ?
C23 C22 C21 118.3(6) . . ?
C24 C23 C22 121.1(6) . . ?
C24 C23 H23 119.4 . . ?
C22 C23 H23 119.4 . . ?
C23 C24 C25 121.7(6) . . ?
C23 C24 H24 119.1 . . ?
C25 C24 H24 119.1 . . ?
C26 C25 C24 117.2(6) . . ?
C26 C25 C27 122.4(6) . . ?
C24 C25 C27 120.4(6) . . ?
C25 C26 C21 122.3(6) . . ?
C25 C26 H26 118.8 . . ?
C21 C26 H26 118.8 . . ?
C28 C27 C25 110.8(7) . . ?
C28 C27 C29 109.3(7) . . ?
C25 C27 C29 112.2(6) . . ?
C28 C27 C30 109.0(7) . . ?
C25 C27 C30 108.7(6) . . ?
C29 C27 C30 106.8(7) . . ?
C27 C28 H28A 109.5 . . ?
C27 C28 H28B 109.5 . . ?
H28A C28 H28B 109.5 . . ?
C27 C28 H28C 109.5 . . ?
H28A C28 H28C 109.5 . . ?
H28B C28 H28C 109.5 . . ?
C27 C29 H29A 109.5 . . ?
C27 C29 H29B 109.5 . . ?
H29A C29 H29B 109.5 . . ?
C27 C29 H29C 109.5 . . ?
H29A C29 H29C 109.5 . . ?
H29B C29 H29C 109.5 . . ?
C27 C30 H30A 109.5 . . ?
C27 C30 H30B 109.5 . . ?
H30A C30 H30B 109.5 . . ?
C27 C30 H30C 109.5 . . ?
H30A C30 H30C 109.5 . . ?
H30B C30 H30C 109.5 . . ?
C36 C31 C32 120.1(5) . . ?
C36 C31 P2 122.2(4) . . ?
C32 C31 P2 117.7(4) . . ?
O8 C32 C33 121.6(5) . . ?
O8 C32 C31 121.0(5) . . ?
C33 C32 C31 117.3(5) . . ?
C32 C33 C34 121.4(5) . . ?
C32 C33 H33 119.3 . . ?
C34 C33 H33 119.3 . . ?
C33 C34 C35 122.1(5) . . ?
C33 C34 H34 118.9 . . ?
C35 C34 H34 118.9 . . ?
C36 C35 C34 116.5(5) . . ?
C36 C35 C37 120.5(5) . . ?
C34 C35 C37 123.0(5) . . ?
C35 C36 C31 122.5(5) . . ?
C35 C36 H36 118.8 . . ?
C31 C36 H36 118.8 . . ?
C39 C37 C38 110.5(7) . . ?
C39 C37 C35 108.8(5) . . ?
C38 C37 C35 110.2(5) . . ?
C39 C37 C40 108.4(6) . . ?
C38 C37 C40 108.8(6) . . ?
C35 C37 C40 110.3(5) . . ?
C37 C38 H38A 109.5 . . ?
C37 C38 H38B 109.5 . . ?
H38A C38 H38B 109.5 . . ?
C37 C38 H38C 109.5 . . ?
H38A C38 H38C 109.5 . . ?
H38B C38 H38C 109.5 . . ?
C37 C39 H39A 109.5 . . ?
C37 C39 H39B 109.5 . . ?
H39A C39 H39B 109.5 . . ?
C37 C39 H39C 109.5 . . ?
H39A C39 H39C 109.5 . . ?
H39B C39 H39C 109.5 . . ?
C37 C40 H40A 109.5 . . ?
C37 C40 H40B 109.5 . . ?
H40A C40 H40B 109.5 . . ?
C37 C40 H40C 109.5 . . ?
H40A C40 H40C 109.5 . . ?
H40B C40 H40C 109.5 . . ?
C46 C41 C42 119.2(5) . . ?
C46 C41 P2 123.2(4) . . ?
C42 C41 P2 117.6(4) . . ?
O9 C42 C43 120.5(5) . . ?
O9 C42 C41 120.5(5) . . ?
C43 C42 C41 119.0(5) . . ?
C42 C43 C44 119.2(6) . . ?
C42 C43 H43 120.4 . . ?
C44 C43 H43 120.4 . . ?
C45 C44 C43 122.9(6) . . ?
C45 C44 H44 118.5 . . ?
C43 C44 H44 118.5 . . ?
C46 C45 C44 116.4(5) . . ?
C46 C45 C47 121.1(6) . . ?
C44 C45 C47 122.3(6) . . ?
C45 C46 C41 123.2(6) . . ?
C45 C46 H46 118.4 . . ?
C41 C46 H46 118.4 . . ?
C49 C47 C48 110.6(8) . . ?
C49 C47 C45 107.9(6) . . ?
C48 C47 C45 111.1(6) . . ?
C49 C47 C50 108.4(7) . . ?
C48 C47 C50 107.6(7) . . ?
C45 C47 C50 111.2(6) . . ?
C47 C48 H48A 109.5 . . ?
C47 C48 H48B 109.5 . . ?
H48A C48 H48B 109.5 . . ?
C47 C48 H48C 109.5 . . ?
H48A C48 H48C 109.5 . . ?
H48B C48 H48C 109.5 . . ?
C47 C49 H49A 109.5 . . ?
C47 C49 H49B 109.5 . . ?
H49A C49 H49B 109.5 . . ?
C47 C49 H49C 109.5 . . ?
H49A C49 H49C 109.5 . . ?
H49B C49 H49C 109.5 . . ?
C47 C50 H50A 109.5 . . ?
C47 C50 H50B 109.5 . . ?
H50A C50 H50B 109.5 . . ?
C47 C50 H50C 109.5 . . ?
H50A C50 H50C 109.5 . . ?
H50B C50 H50C 109.5 . . ?
C52 C51 C56 118.7(5) . . ?
C52 C51 P2 124.0(5) . . ?
C56 C51 P2 116.6(4) . . ?
O10 C52 C53 117.7(5) . . ?
O10 C52 C51 123.2(5) . . ?
C53 C52 C51 119.0(6) . . ?
C54 C53 C52 121.0(6) . . ?
C54 C53 H53 119.5 . . ?
C52 C53 H53 119.5 . . ?
C53 C54 C55 122.7(6) . . ?
C53 C54 H54 118.7 . . ?
C55 C54 H54 118.7 . . ?
C56 C55 C54 116.1(6) . . ?
C56 C55 C57 123.2(5) . . ?
C54 C55 C57 120.7(5) . . ?
C55 C56 C51 122.5(5) . . ?
C55 C56 H56 118.8 . . ?
C51 C56 H56 118.8 . . ?
C59 C57 C60 109.5(7) . . ?
C59 C57 C55 109.6(6) . . ?
C60 C57 C55 111.9(5) . . ?
C59 C57 C58 109.7(6) . . ?
C60 C57 C58 107.1(6) . . ?
C55 C57 C58 109.0(6) . . ?
C57 C58 H58A 109.5 . . ?
C57 C58 H58B 109.5 . . ?
H58A C58 H58B 109.5 . . ?
C57 C58 H58C 109.5 . . ?
H58A C58 H58C 109.5 . . ?
H58B C58 H58C 109.5 . . ?
C57 C59 H59A 109.5 . . ?
C57 C59 H59B 109.5 . . ?
H59A C59 H59B 109.5 . . ?
C57 C59 H59C 109.5 . . ?
H59A C59 H59C 109.5 . . ?
H59B C59 H59C 109.5 . . ?
C57 C60 H60A 109.5 . . ?
C57 C60 H60B 109.5 . . ?
H60A C60 H60B 109.5 . . ?
C57 C60 H60C 109.5 . . ?
H60A C60 H60C 109.5 . . ?
H60B C60 H60C 109.5 . . ?
O11 C61 C62 110.8(6) . . ?
O11 C61 H61A 109.5 . . ?
C62 C61 H61A 109.5 . . ?
O11 C61 H61B 109.5 . . ?
C62 C61 H61B 109.5 . . ?
H61A C61 H61B 108.1 . . ?
C61 C62 H62A 109.5 . . ?
C61 C62 H62B 109.5 . . ?
H62A C62 H62B 109.5 . . ?
C61 C62 H62C 109.5 . . ?
H62A C62 H62C 109.5 . . ?
H62B C62 H62C 109.5 . . ?
O12 C63 C64 111.0(5) . . ?
O12 C63 H63A 109.4 . . ?
C64 C63 H63A 109.4 . . ?
O12 C63 H63B 109.4 . . ?
C64 C63 H63B 109.4 . . ?
H63A C63 H63B 108.0 . . ?
C63 C64 H64A 109.5 . . ?
C63 C64 H64B 109.5 . . ?
H64A C64 H64B 109.5 . . ?
C63 C64 H64C 109.5 . . ?
H64A C64 H64C 109.5 . . ?
H64B C64 H64C 109.5 . . ?
Ho1 O1 Ho2 100.64(14) 2 . ?
Ho1 O1 Ho1 114.40(14) 2 . ?
Ho2 O1 Ho1 96.72(13) . . ?
Ho1 O1 H1 114.3 2 . ?
Ho2 O1 H1 114.3 . . ?
Ho1 O1 H1 114.3 . . ?
Ho2 O2 Ho1 100.43(13) . . ?
Ho2 O2 Ho2 114.97(14) . 2 ?
Ho1 O2 Ho2 97.05(13) . 2 ?
Ho2 O2 H2 114.1 . . ?
Ho1 O2 H2 114.1 . . ?
Ho2 O2 H2 114.1 2 . ?
P1 O3 Ho2 125.4(2) . 2 ?
P1 O3 Ho1 122.07(19) . . ?
Ho2 O3 Ho1 88.92(11) 2 . ?
C2 O4 Ho1 130.5(3) . . ?
C12 O5 Ho2 129.0(3) . 2 ?
C22 O6 H6A 109.5 . . ?
P2 O7 Ho1 125.1(2) . . ?
P2 O7 Ho2 122.69(19) . . ?
Ho1 O7 Ho2 89.22(11) . . ?
C32 O8 Ho1 129.4(3) . . ?
C42 O9 Ho2 131.0(3) . . ?
C52 O10 H10 109.5 . . ?
C61 O11 Ho1 138.2(4) . . ?
C61 O11 H11 110.9 . . ?
Ho1 O11 H11 110.9 . . ?
C63 O12 Ho2 138.8(4) . . ?
C63 O12 H12 110.6 . . ?
Ho2 O12 H12 110.6 . . ?
O3 P1 C1 110.1(2) . . ?
O3 P1 C11 111.5(2) . . ?
C1 P1 C11 108.2(2) . . ?
O3 P1 C21 113.6(2) . . ?
C1 P1 C21 106.8(2) . . ?
C11 P1 C21 106.3(3) . . ?
O7 P2 C41 110.0(2) . . ?
O7 P2 C31 111.7(2) . . ?
C41 P2 C31 107.9(3) . . ?
O7 P2 C51 113.3(2) . . ?
C41 P2 C51 106.5(3) . . ?
C31 P2 C51 107.2(3) . . ?
O8 Ho1 O4 100.93(14) . . ?
O8 Ho1 O1 114.43(13) . 2 ?
O4 Ho1 O1 139.07(13) . 2 ?
O8 Ho1 O2 144.45(12) . . ?
O4 Ho1 O2 86.15(13) . . ?
O1 Ho1 O2 77.10(12) 2 . ?
O8 Ho1 O11 74.53(13) . . ?
O4 Ho1 O11 87.23(14) . . ?
O1 Ho1 O11 83.19(13) 2 . ?
O2 Ho1 O11 140.96(13) . . ?
O8 Ho1 O7 78.01(13) . . ?
O4 Ho1 O7 76.53(12) . . ?
O1 Ho1 O7 128.99(12) 2 . ?
O2 Ho1 O7 69.80(12) . . ?
O11 Ho1 O7 144.66(13) . . ?
O8 Ho1 O1 80.02(13) . . ?
O4 Ho1 O1 144.49(12) . . ?
O1 Ho1 O1 65.57(14) 2 . ?
O2 Ho1 O1 74.74(12) . . ?
O11 Ho1 O1 126.18(13) . . ?
O7 Ho1 O1 68.91(12) . . ?
O8 Ho1 O3 149.47(12) . . ?
O4 Ho1 O3 73.07(12) . . ?
O1 Ho1 O3 66.01(11) 2 . ?
O2 Ho1 O3 65.97(11) . . ?
O11 Ho1 O3 75.29(12) . . ?
O7 Ho1 O3 127.11(12) . . ?
O1 Ho1 O3 122.54(11) . . ?
O8 Ho1 Ho2 106.35(9) . . ?
O4 Ho1 Ho2 108.07(10) . . ?
O1 Ho1 Ho2 81.92(9) 2 . ?
O2 Ho1 Ho2 39.60(8) . . ?
O11 Ho1 Ho2 163.92(10) . . ?
O7 Ho1 Ho2 48.00(9) . . ?
O1 Ho1 Ho2 40.56(9) . . ?
O3 Ho1 Ho2 103.91(8) . . ?
O8 Ho1 Ho2 153.21(9) . 2 ?
O4 Ho1 Ho2 105.68(10) . 2 ?
O1 Ho1 Ho2 39.94(9) 2 2 ?
O2 Ho1 Ho2 42.64(8) . 2 ?
O11 Ho1 Ho2 103.44(9) . 2 ?
O7 Ho1 Ho2 111.05(9) . 2 ?
O1 Ho1 Ho2 80.16(9) . 2 ?
O3 Ho1 Ho2 42.57(7) . 2 ?
Ho2 Ho1 Ho2 68.268(14) . 2 ?
O8 Ho1 Ho1 98.62(9) . 2 ?
O4 Ho1 Ho1 157.98(10) . 2 ?
O1 Ho1 Ho1 33.79(8) 2 2 ?
O2 Ho1 Ho1 72.02(8) . 2 ?
O11 Ho1 Ho1 107.79(10) . 2 ?
O7 Ho1 Ho1 97.88(9) . 2 ?
O1 Ho1 Ho1 31.81(8) . 2 ?
O3 Ho1 Ho1 94.80(8) . 2 ?
Ho2 Ho1 Ho1 56.128(10) . 2 ?
Ho2 Ho1 Ho1 55.934(10) 2 2 ?
O5 Ho2 O9 100.25(14) 2 . ?
O5 Ho2 O2 114.29(13) 2 . ?
O9 Ho2 O2 139.32(13) . . ?
O5 Ho2 O1 144.92(12) 2 . ?
O9 Ho2 O1 87.05(13) . . ?
O2 Ho2 O1 77.05(12) . . ?
O5 Ho2 O12 72.54(13) 2 . ?
O9 Ho2 O12 86.83(14) . . ?
O2 Ho2 O12 83.88(13) . . ?
O1 Ho2 O12 142.47(13) . . ?
O5 Ho2 O3 77.89(13) 2 2 ?
O9 Ho2 O3 77.63(12) . 2 ?
O2 Ho2 O3 128.66(12) . 2 ?
O1 Ho2 O3 70.21(12) . 2 ?
O12 Ho2 O3 143.41(13) . 2 ?
O5 Ho2 O2 80.75(12) 2 2 ?
O9 Ho2 O2 145.41(12) . 2 ?
O2 Ho2 O2 65.01(14) . 2 ?
O1 Ho2 O2 74.49(12) . 2 ?
O12 Ho2 O2 125.37(13) . 2 ?
O3 Ho2 O2 68.72(12) 2 2 ?
O5 Ho2 O7 148.41(12) 2 . ?
O9 Ho2 O7 73.25(12) . . ?
O2 Ho2 O7 66.07(11) . . ?
O1 Ho2 O7 66.57(11) . . ?
O12 Ho2 O7 76.21(12) . . ?
O3 Ho2 O7 128.31(12) 2 . ?
O2 Ho2 O7 122.39(11) 2 . ?
O5 Ho2 Ho1 153.29(10) 2 . ?
O9 Ho2 Ho1 106.14(10) . . ?
O2 Ho2 Ho1 39.98(9) . . ?
O1 Ho2 Ho1 42.72(8) . . ?
O12 Ho2 Ho1 104.60(9) . . ?
O3 Ho2 Ho1 111.46(9) 2 . ?
O2 Ho2 Ho1 79.86(8) 2 . ?
O7 Ho2 Ho1 42.78(8) . . ?
O5 Ho2 Ho1 107.10(9) 2 2 ?
O9 Ho2 Ho1 109.32(10) . 2 ?
O2 Ho2 Ho1 81.26(9) . 2 ?
O1 Ho2 Ho1 39.42(9) . 2 ?
O12 Ho2 Ho1 163.40(10) . 2 ?
O3 Ho2 Ho1 48.51(9) 2 2 ?
O2 Ho2 Ho1 40.30(9) 2 2 ?
O7 Ho2 Ho1 104.16(8) . 2 ?
Ho1 Ho2 Ho1 67.939(13) . 2 ?

loop_
_geom_bond_atom_site_label_1
_geom_bond_atom_site_label_2
_geom_bond_distance
_geom_bond_site_symmetry_2
_geom_bond_publ_flag
C1 C6 1.403(7) . ?
C1 C2 1.406(8) . ?
C1 P1 1.789(5) . ?
C2 O4 1.345(6) . ?
C2 C3 1.379(8) . ?
C3 C4 1.405(8) . ?
C3 H3 0.9500 . ?
C4 C5 1.394(9) . ?
C4 H4 0.9500 . ?
C5 C6 1.386(8) . ?
C5 C7 1.537(8) . ?
C6 H6 0.9500 . ?
C7 C10 1.483(9) . ?
C7 C8 1.503(13) . ?
C7 C9 1.516(13) . ?
C8 H8A 0.9800 . ?
C8 H8B 0.9800 . ?
C8 H8C 0.9800 . ?
C9 H9A 0.9800 . ?
C9 H9B 0.9800 . ?
C9 H9C 0.9800 . ?
C10 H10A 0.9800 . ?
C10 H10B 0.9800 . ?
C10 H10C 0.9800 . ?
C11 C16 1.400(8) . ?
C11 C12 1.418(8) . ?
C11 P1 1.792(6) . ?
C12 O5 1.317(7) . ?
C12 C13 1.404(8) . ?
C13 C14 1.367(8) . ?
C13 H13 0.9500 . ?
C14 C15 1.402(8) . ?
C14 H14 0.9500 . ?
C15 C16 1.395(8) . ?
C15 C17 1.531(8) . ?
C16 H16 0.9500 . ?
C17 C18 1.528(10) . ?
C17 C19 1.532(10) . ?
C17 C20 1.534(9) . ?
C18 H18A 0.9800 . ?
C18 H18B 0.9800 . ?
C18 H18C 0.9800 . ?
C19 H19A 0.9800 . ?
C19 H19B 0.9800 . ?
C19 H19C 0.9800 . ?
C20 H20A 0.9800 . ?
C20 H20B 0.9800 . ?
C20 H20C 0.9800 . ?
C21 C22 1.407(8) . ?
C21 C26 1.412(8) . ?
C21 P1 1.795(5) . ?
C22 O6 1.356(7) . ?
C22 C23 1.399(8) . ?
C23 C24 1.383(10) . ?
C23 H23 0.9500 . ?
C24 C25 1.394(10) . ?
C24 H24 0.9500 . ?
C25 C26 1.388(8) . ?
C25 C27 1.531(9) . ?
C26 H26 0.9500 . ?
C27 C28 1.497(12) . ?
C27 C29 1.532(12) . ?
C27 C30 1.543(11) . ?
C28 H28A 0.9800 . ?
C28 H28B 0.9800 . ?
C28 H28C 0.9800 . ?
C29 H29A 0.9800 . ?
C29 H29B 0.9800 . ?
C29 H29C 0.9800 . ?
C30 H30A 0.9800 . ?
C30 H30B 0.9800 . ?
C30 H30C 0.9800 . ?
C31 C36 1.405(7) . ?
C31 C32 1.426(7) . ?
C31 P2 1.787(5) . ?
C32 O8 1.327(6) . ?
C32 C33 1.388(8) . ?
C33 C34 1.399(8) . ?
C33 H33 0.9500 . ?
C34 C35 1.401(8) . ?
C34 H34 0.9500 . ?
C35 C36 1.390(8) . ?
C35 C37 1.531(8) . ?
C36 H36 0.9500 . ?
C37 C39 1.499(10) . ?
C37 C38 1.509(10) . ?
C37 C40 1.543(10) . ?
C38 H38A 0.9800 . ?
C38 H38B 0.9800 . ?
C38 H38C 0.9800 . ?
C39 H39A 0.9800 . ?
C39 H39B 0.9800 . ?
C39 H39C 0.9800 . ?
C40 H40A 0.9800 . ?
C40 H40B 0.9800 . ?
C40 H40C 0.9800 . ?
C41 C46 1.399(8) . ?
C41 C42 1.413(8) . ?
C41 P2 1.782(5) . ?
C42 O9 1.340(7) . ?
C42 C43 1.403(8) . ?
C43 C44 1.404(8) . ?
C43 H43 0.9500 . ?
C44 C45 1.397(9) . ?
C44 H44 0.9500 . ?
C45 C46 1.386(9) . ?
C45 C47 1.529(8) . ?
C46 H46 0.9500 . ?
C47 C49 1.495(12) . ?
C47 C48 1.516(11) . ?
C47 C50 1.537(11) . ?
C48 H48A 0.9800 . ?
C48 H48B 0.9800 . ?
C48 H48C 0.9800 . ?
C49 H49A 0.9800 . ?
C49 H49B 0.9800 . ?
C49 H49C 0.9800 . ?
C50 H50A 0.9800 . ?
C50 H50B 0.9800 . ?
C50 H50C 0.9800 . ?
C51 C52 1.402(8) . ?
C51 C56 1.414(8) . ?
C51 P2 1.800(5) . ?
C52 O10 1.365(7) . ?
C52 C53 1.373(9) . ?
C53 C54 1.372(10) . ?
C53 H53 0.9500 . ?
C54 C55 1.396(9) . ?
C54 H54 0.9500 . ?
C55 C56 1.386(8) . ?
C55 C57 1.522(9) . ?
C56 H56 0.9500 . ?
C57 C59 1.516(11) . ?
C57 C60 1.519(10) . ?
C57 C58 1.535(9) . ?
C58 H58A 0.9800 . ?
C58 H58B 0.9800 . ?
C58 H58C 0.9800 . ?
C59 H59A 0.9800 . ?
C59 H59B 0.9800 . ?
C59 H59C 0.9800 . ?
C60 H60A 0.9800 . ?
C60 H60B 0.9800 . ?
C60 H60C 0.9800 . ?
C61 O11 1.448(7) . ?
C61 C62 1.517(10) . ?
C61 H61A 0.9900 . ?
C61 H61B 0.9900 . ?
C62 H62A 0.9800 . ?
C62 H62B 0.9800 . ?
C62 H62C 0.9800 . ?
C63 O12 1.451(7) . ?
C63 C64 1.501(9) . ?
C63 H63A 0.9900 . ?
C63 H63B 0.9900 . ?
C64 H64A 0.9800 . ?
C64 H64B 0.9800 . ?
C64 H64C 0.9800 . ?
O1 Ho1 2.299(3) 2 ?
O1 Ho2 2.324(4) . ?
O1 Ho1 2.425(3) . ?
O1 H1 1.0000 . ?
O2 Ho2 2.300(3) . ?
O2 Ho1 2.319(4) . ?
O2 Ho2 2.428(3) 2 ?
O2 H2 1.0000 . ?
O3 P1 1.521(4) . ?
O3 Ho2 2.407(3) 2 ?
O3 Ho1 2.665(4) . ?
O4 Ho1 2.242(3) . ?
O5 Ho2 2.232(4) 2 ?
O6 H6A 0.8400 . ?
O7 P2 1.521(4) . ?
O7 Ho1 2.411(3) . ?
O7 Ho2 2.638(4) . ?
O8 Ho1 2.221(4) . ?
O9 Ho2 2.246(4) . ?
O10 H10 0.8400 . ?
O11 Ho1 2.362(4) . ?
O11 H11 0.9500 . ?
O12 Ho2 2.358(4) . ?
O12 H12 0.9500 . ?
Ho1 Ho2 3.5491(5) . ?
Ho1 Ho2 3.5572(6) 2 ?
Ho1 Ho1 3.9707(7) 2 ?

loop_
_geom_torsion_atom_site_label_1
_geom_torsion_atom_site_label_2
_geom_torsion_atom_site_label_3
_geom_torsion_atom_site_label_4
_geom_torsion
_geom_torsion_site_symmetry_1
_geom_torsion_site_symmetry_2
_geom_torsion_site_symmetry_3
_geom_torsion_site_symmetry_4
_geom_torsion_publ_flag
C6 C1 C2 O4 -178.5(5) . . . . ?
P1 C1 C2 O4 -0.3(7) . . . . ?
C6 C1 C2 C3 3.2(8) . . . . ?
P1 C1 C2 C3 -178.6(4) . . . . ?
O4 C2 C3 C4 178.3(5) . . . . ?
C1 C2 C3 C4 -3.3(8) . . . . ?
C2 C3 C4 C5 1.7(9) . . . . ?
C3 C4 C5 C6 0.1(9) . . . . ?
C3 C4 C5 C7 -174.5(6) . . . . ?
C4 C5 C6 C1 -0.3(9) . . . . ?
C7 C5 C6 C1 174.4(6) . . . . ?
C2 C1 C6 C5 -1.3(8) . . . . ?
P1 C1 C6 C5 -179.5(5) . . . . ?
C6 C5 C7 C10 156.4(7) . . . . ?
C4 C5 C7 C10 -29.2(10) . . . . ?
C6 C5 C7 C8 37.0(10) . . . . ?
C4 C5 C7 C8 -148.6(9) . . . . ?
C6 C5 C7 C9 -82.9(11) . . . . ?
C4 C5 C7 C9 91.5(10) . . . . ?
C16 C11 C12 O5 179.6(5) . . . . ?
P1 C11 C12 O5 0.5(7) . . . . ?
C16 C11 C12 C13 -3.9(8) . . . . ?
P1 C11 C12 C13 177.0(4) . . . . ?
O5 C12 C13 C14 178.0(5) . . . . ?
C11 C12 C13 C14 1.5(8) . . . . ?
C12 C13 C14 C15 2.1(9) . . . . ?
C13 C14 C15 C16 -3.0(9) . . . . ?
C13 C14 C15 C17 176.7(6) . . . . ?
C14 C15 C16 C11 0.5(9) . . . . ?
C17 C15 C16 C11 -179.2(6) . . . . ?
C12 C11 C16 C15 3.0(8) . . . . ?
P1 C11 C16 C15 -178.0(5) . . . . ?
C16 C15 C17 C18 -175.1(6) . . . . ?
C14 C15 C17 C18 5.2(9) . . . . ?
C16 C15 C17 C19 63.9(8) . . . . ?
C14 C15 C17 C19 -115.8(7) . . . . ?
C16 C15 C17 C20 -56.5(8) . . . . ?
C14 C15 C17 C20 123.9(7) . . . . ?
C26 C21 C22 O6 174.3(5) . . . . ?
P1 C21 C22 O6 3.4(8) . . . . ?
C26 C21 C22 C23 -2.8(8) . . . . ?
P1 C21 C22 C23 -173.7(5) . . . . ?
O6 C22 C23 C24 -173.2(6) . . . . ?
C21 C22 C23 C24 4.0(10) . . . . ?
C22 C23 C24 C25 -1.6(11) . . . . ?
C23 C24 C25 C26 -1.9(10) . . . . ?
C23 C24 C25 C27 176.4(7) . . . . ?
C24 C25 C26 C21 3.1(10) . . . . ?
C27 C25 C26 C21 -175.2(6) . . . . ?
C22 C21 C26 C25 -0.8(9) . . . . ?
P1 C21 C26 C25 171.0(5) . . . . ?
C26 C25 C27 C28 -119.4(8) . . . . ?
C24 C25 C27 C28 62.4(9) . . . . ?
C26 C25 C27 C29 3.1(10) . . . . ?
C24 C25 C27 C29 -175.2(7) . . . . ?
C26 C25 C27 C30 120.9(8) . . . . ?
C24 C25 C27 C30 -57.3(10) . . . . ?
C36 C31 C32 O8 -179.9(5) . . . . ?
P2 C31 C32 O8 1.8(7) . . . . ?
C36 C31 C32 C33 3.1(8) . . . . ?
P2 C31 C32 C33 -175.3(4) . . . . ?
O8 C32 C33 C34 -178.7(5) . . . . ?
C31 C32 C33 C34 -1.6(8) . . . . ?
C32 C33 C34 C35 -1.1(9) . . . . ?
C33 C34 C35 C36 2.3(9) . . . . ?
C33 C34 C35 C37 -176.1(5) . . . . ?
C34 C35 C36 C31 -0.8(8) . . . . ?
C37 C35 C36 C31 177.7(5) . . . . ?
C32 C31 C36 C35 -1.9(8) . . . . ?
P2 C31 C36 C35 176.4(4) . . . . ?
C36 C35 C37 C39 -68.1(8) . . . . ?
C34 C35 C37 C39 110.3(7) . . . . ?
C36 C35 C37 C38 53.1(8) . . . . ?
C34 C35 C37 C38 -128.5(7) . . . . ?
C36 C35 C37 C40 173.2(6) . . . . ?
C34 C35 C37 C40 -8.4(9) . . . . ?
C46 C41 C42 O9 177.6(5) . . . . ?
P2 C41 C42 O9 -1.4(7) . . . . ?
C46 C41 C42 C43 -3.7(8) . . . . ?
P2 C41 C42 C43 177.3(4) . . . . ?
O9 C42 C43 C44 -177.8(5) . . . . ?
C41 C42 C43 C44 3.5(8) . . . . ?
C42 C43 C44 C45 -0.9(10) . . . . ?
C43 C44 C45 C46 -1.4(10) . . . . ?
C43 C44 C45 C47 173.0(6) . . . . ?
C44 C45 C46 C41 1.3(9) . . . . ?
C47 C45 C46 C41 -173.2(6) . . . . ?
C42 C41 C46 C45 1.3(9) . . . . ?
P2 C41 C46 C45 -179.8(5) . . . . ?
C46 C45 C47 C49 76.8(9) . . . . ?
C44 C45 C47 C49 -97.3(8) . . . . ?
C46 C45 C47 C48 -44.6(10) . . . . ?
C44 C45 C47 C48 141.3(7) . . . . ?
C46 C45 C47 C50 -164.5(7) . . . . ?
C44 C45 C47 C50 21.4(10) . . . . ?
C56 C51 C52 O10 -178.1(5) . . . . ?
P2 C51 C52 O10 -7.8(9) . . . . ?
C56 C51 C52 C53 0.8(9) . . . . ?
P2 C51 C52 C53 171.2(5) . . . . ?
O10 C52 C53 C54 177.0(7) . . . . ?
C51 C52 C53 C54 -2.0(11) . . . . ?
C52 C53 C54 C55 1.0(12) . . . . ?
C53 C54 C55 C56 1.2(11) . . . . ?
C53 C54 C55 C57 -178.3(7) . . . . ?
C54 C55 C56 C51 -2.4(9) . . . . ?
C57 C55 C56 C51 177.1(6) . . . . ?
C52 C51 C56 C55 1.4(9) . . . . ?
P2 C51 C56 C55 -169.6(5) . . . . ?
C56 C55 C57 C59 115.3(8) . . . . ?
C54 C55 C57 C59 -65.2(9) . . . . ?
C56 C55 C57 C60 -6.3(9) . . . . ?
C54 C55 C57 C60 173.1(7) . . . . ?
C56 C55 C57 C58 -124.6(7) . . . . ?
C54 C55 C57 C58 54.8(8) . . . . ?
C3 C2 O4 Ho1 -112.0(5) . . . . ?
C1 C2 O4 Ho1 69.6(7) . . . . ?
C13 C12 O5 Ho2 -116.3(5) . . . 2 ?
C11 C12 O5 Ho2 60.0(7) . . . 2 ?
C33 C32 O8 Ho1 115.4(5) . . . . ?
C31 C32 O8 Ho1 -61.5(6) . . . . ?
C43 C42 O9 Ho2 113.9(5) . . . . ?
C41 C42 O9 Ho2 -67.5(7) . . . . ?
C62 C61 O11 Ho1 135.2(5) . . . . ?
C64 C63 O12 Ho2 -133.8(5) . . . . ?
Ho2 O3 P1 C1 160.8(2) 2 . . . ?
Ho1 O3 P1 C1 46.1(3) . . . . ?
Ho2 O3 P1 C11 40.6(3) 2 . . . ?
Ho1 O3 P1 C11 -74.1(3) . . . . ?
Ho2 O3 P1 C21 -79.5(3) 2 . . . ?
Ho1 O3 P1 C21 165.8(2) . . . . ?
C6 C1 P1 O3 126.3(5) . . . . ?
C2 C1 P1 O3 -51.8(5) . . . . ?
C6 C1 P1 C11 -111.5(5) . . . . ?
C2 C1 P1 C11 70.3(5) . . . . ?
C6 C1 P1 C21 2.5(5) . . . . ?
C2 C1 P1 C21 -175.6(4) . . . . ?
C16 C11 P1 O3 133.6(4) . . . . ?
C12 C11 P1 O3 -47.3(5) . . . . ?
C16 C11 P1 C1 12.3(5) . . . . ?
C12 C11 P1 C1 -168.6(4) . . . . ?
C16 C11 P1 C21 -102.0(5) . . . . ?
C12 C11 P1 C21 77.0(5) . . . . ?
C22 C21 P1 O3 -24.9(6) . . . . ?
C26 C21 P1 O3 163.8(4) . . . . ?
C22 C21 P1 C1 96.7(5) . . . . ?
C26 C21 P1 C1 -74.6(5) . . . . ?
C22 C21 P1 C11 -148.0(5) . . . . ?
C26 C21 P1 C11 40.8(5) . . . . ?
Ho1 O7 P2 C41 -161.8(2) . . . . ?
Ho2 O7 P2 C41 -46.3(3) . . . . ?
Ho1 O7 P2 C31 -42.0(3) . . . . ?
Ho2 O7 P2 C31 73.5(3) . . . . ?
Ho1 O7 P2 C51 79.2(3) . . . . ?
Ho2 O7 P2 C51 -165.3(2) . . . . ?
C46 C41 P2 O7 -126.6(5) . . . . ?
C42 C41 P2 O7 52.4(5) . . . . ?
C46 C41 P2 C31 111.4(5) . . . . ?
C42 C41 P2 C31 -69.6(5) . . . . ?
C46 C41 P2 C51 -3.4(6) . . . . ?
C42 C41 P2 C51 175.5(4) . . . . ?
C36 C31 P2 O7 -132.2(4) . . . . ?
C32 C31 P2 O7 46.1(5) . . . . ?
C36 C31 P2 C41 -11.2(5) . . . . ?
C32 C31 P2 C41 167.2(4) . . . . ?
C36 C31 P2 C51 103.1(5) . . . . ?
C32 C31 P2 C51 -78.5(5) . . . . ?
C52 C51 P2 O7 29.0(6) . . . . ?
C56 C51 P2 O7 -160.5(4) . . . . ?
C52 C51 P2 C41 -92.1(5) . . . . ?
C56 C51 P2 C41 78.5(5) . . . . ?
C52 C51 P2 C31 152.6(5) . . . . ?
C56 C51 P2 C31 -36.8(5) . . . . ?

loop_
_exptl_oxdiff_crystal_face_indexfrac_h
_exptl_oxdiff_crystal_face_indexfrac_k
_exptl_oxdiff_crystal_face_indexfrac_l
_exptl_oxdiff_crystal_face_x
_exptl_oxdiff_crystal_face_y
_exptl_oxdiff_crystal_face_z
0.9687 1.9993 0.0216 0.0234 0.0014 -0.2935
-0.9869 -1.0006 0.9898 0.0338 0.0040 0.1520
-9.0677 0.3708 22.0722 0.9986 0.0255 0.0462
8.8522 -0.7463 -22.0015 -0.9996 -0.0256 0.0093
-6.6029 6.5708 -0.1288 0.1240 0.4211 -0.8985
23.7047 -0.2403 -3.3844 -0.2822 -0.9502 -0.1324
-23.7204 -0.1398 3.4493 0.2797 0.9417 0.1871
19.3997 -0.7557 8.2818 0.2329 -0.9725 -0.0091
-18.6557 1.7045 -8.4445 -0.2307 0.9640 -0.1324
